data_7117978
loop_
_publ_author_name
'Lawrence W-Y. Wong'
'Jack W-H. Kan'
'Thanh-ha Nguyen'
'Herman H-Y. Sung'
'Dang Li'
'Alex S-F. Au-Yeung'
'Rajpal Sharma'
'Zhenyang Lin'
'Ian D. Williams'

_publ_section_title
;
 Bis(mandelato)borate: an effective, inexpensive spiroborate anion for
 chiral resolution
;
_journal_name_full Chem.Commun.
_journal_page_first 15760
_journal_paper_doi 10.1039/C5cc04977F
_journal_volume 51
_journal_year 2015
_chemical_absolute_configuration ad
_chemical_formula_moiety 'C3 H12 N2, 2(C16 H12 B O6), C H4 O'
_chemical_formula_sum 'C36 H40 B2 N2 O13'
_chemical_formula_weight 730.32
_chemical_name_systematic '1,2-Diaminopropanium Boron(bis-mandelate)'
_space_group_IT_number 4
_space_group_name_Hall 'P 2yb'
_symmetry_cell_setting monoclinic
_symmetry_space_group_name_Hall 'P 2yb'
_symmetry_space_group_name_H-M 'P 1 21 1'
_atom_sites_solution_hydrogens geom
_atom_sites_solution_primary direct
_atom_sites_solution_secondary difmap
_audit_creation_date 2012-07-09
_audit_creation_method
;
  Olex2 1.2-beta
  (compiled May  9 2012 12:37:22, GUI svn.r4230)
;
_audit_update_record
;
2015-03-02 deposited with the CCDC.
2015-09-02 downloaded from the CCDC.
;
_cell_angle_alpha 90.00
_cell_angle_beta 103.527(3)
_cell_angle_gamma 90.00
_cell_formula_units_Z 2
_cell_length_a 12.7917(4)
_cell_length_b 8.7742(2)
_cell_length_c 16.8769(5)
_cell_measurement_reflns_used 8141
_cell_measurement_temperature 173.00(14)
_cell_measurement_theta_max 71.4677
_cell_measurement_theta_min 5.0364
_cell_volume 1841.67(9)
_computing_cell_refinement
;
CrysAlisPro, Agilent Technologies,
Version 1.171.35.19 (release 27-10-2011 CrysAlis171 .NET)
(compiled Oct 27 2011,15:02:11)
;
_computing_data_collection
;
CrysAlisPro, Agilent Technologies,
Version 1.171.35.19 (release 27-10-2011 CrysAlis171 .NET)
(compiled Oct 27 2011,15:02:11)
;
_computing_data_reduction
;
CrysAlisPro, Agilent Technologies,
Version 1.171.35.19 (release 27-10-2011 CrysAlis171 .NET)
(compiled Oct 27 2011,15:02:11)
;
_computing_molecular_graphics
;
O. V. Dolomanov, L. J. Bourhis, R. J. Gildea, J. A. K. Howard and H. Puschmann,
OLEX2: a complete structure solution, refinement and analysis program.
J. Appl. Cryst. (2009). 42, 339-341.
;
_computing_publication_material
;
O. V. Dolomanov, L. J. Bourhis, R. J. Gildea, J. A. K. Howard and H. Puschmann,
OLEX2: a complete structure solution, refinement and analysis program.
J. Appl. Cryst. (2009). 42, 339-341.
;
_computing_structure_refinement
;
XL, G.M. Sheldrick, Acta Cryst.
(2008). A64, 112-122
;
_computing_structure_solution
;
XS, G.M. Sheldrick, Acta Cryst.
(2008). A64, 112-122
;
_diffrn_ambient_temperature 173.00(14)
_diffrn_detector_area_resol_mean 15.9578
_diffrn_measured_fraction_theta_full 0.991
_diffrn_measured_fraction_theta_max 0.991
_diffrn_measurement_details
;
  1 omega   37.00   70.00   1.0000   16.0000
omega____ theta____ kappa____ phi______ frames
    -      110.0000  -25.0000   90.0000 33

  2 omega  -21.00   69.00   1.0000    1.5000
omega____ theta____ kappa____ phi______ frames
    -        0.0000   57.0000  150.0000 90

  3 omega   73.00  126.00   1.0000    8.0000
omega____ theta____ kappa____ phi______ frames
    -       55.0000  125.0000   60.0000 53

  4 omega   73.00  121.00   1.0000    8.0000
omega____ theta____ kappa____ phi______ frames
    -       55.0000  125.0000  -90.0000 48

  5 omega   -5.00   65.00   1.0000    8.0000
omega____ theta____ kappa____ phi______ frames
    -       55.0000  -57.0000  -30.0000 70

  6 omega   34.00  122.00   1.0000    8.0000
omega____ theta____ kappa____ phi______ frames
    -       55.0000   57.0000    0.0000 88

  7 omega -117.00  -44.00   1.0000   16.0000
omega____ theta____ kappa____ phi______ frames
    -      -64.0000  -64.0000  150.0000 73

  8 omega -113.00    9.00   1.0000   16.0000
omega____ theta____ kappa____ phi______ frames
    -      -64.0000   12.0000  150.0000 122

  9 omega   40.00   81.00   1.0000   16.0000
omega____ theta____ kappa____ phi______ frames
    -      110.0000  -50.0000    0.0000 41

 10 omega   39.00   65.00   1.0000   16.0000
omega____ theta____ kappa____ phi______ frames
    -      110.0000  -25.0000  120.0000 26

 11 omega   84.00  176.00   1.0000   16.0000
omega____ theta____ kappa____ phi______ frames
    -      110.0000   38.0000 -150.0000 92

 12 omega   76.00  174.00   1.0000   16.0000
omega____ theta____ kappa____ phi______ frames
    -      110.0000   25.0000  150.0000 98

 13 omega   44.00   70.00   1.0000   16.0000
omega____ theta____ kappa____ phi______ frames
    -      110.0000  -38.0000  150.0000 26

 14 omega   40.00   71.00   1.0000   16.0000
omega____ theta____ kappa____ phi______ frames
    -      110.0000  -25.0000 -120.0000 31

 15 omega   87.00  118.00   1.0000   16.0000
omega____ theta____ kappa____ phi______ frames
    -      110.0000   64.0000  150.0000 31

 16 omega   40.00  138.00   1.0000   16.0000
omega____ theta____ kappa____ phi______ frames
    -      110.0000  -92.0000  -90.0000 98

 17 omega   38.00  178.00   1.0000   16.0000
omega____ theta____ kappa____ phi______ frames
    -      110.0000   12.0000   60.0000 140

 18 omega  147.00  177.00   1.0000   16.0000
omega____ theta____ kappa____ phi______ frames
    -      110.0000   64.0000  150.0000 30

 19 omega   41.00   71.00   1.0000   16.0000
omega____ theta____ kappa____ phi______ frames
    -      110.0000  -38.0000 -180.0000 30

 20 omega   40.00   83.00   1.0000   16.0000
omega____ theta____ kappa____ phi______ frames
    -      110.0000  -50.0000  -90.0000 43

 21 omega   37.00   72.00   1.0000   16.0000
omega____ theta____ kappa____ phi______ frames
    -      110.0000  -25.0000 -150.0000 35
;
_diffrn_measurement_device 'kappa diffractometer'
_diffrn_measurement_device_type 'Xcalibur, Sapphire3, Gemini ultra'
_diffrn_measurement_method '\w scans'
_diffrn_orient_matrix_UB_11 0.0723710000
_diffrn_orient_matrix_UB_12 -0.1386122000
_diffrn_orient_matrix_UB_13 0.0292759000
_diffrn_orient_matrix_UB_21 0.0550828000
_diffrn_orient_matrix_UB_22 0.0225658000
_diffrn_orient_matrix_UB_23 -0.0711245000
_diffrn_orient_matrix_UB_31 0.0842013000
_diffrn_orient_matrix_UB_32 0.1055152000
_diffrn_orient_matrix_UB_33 0.0536825000
_diffrn_radiation_monochromator mirror
_diffrn_radiation_probe x-ray
_diffrn_radiation_type CuK\a
_diffrn_radiation_wavelength 1.5418
_diffrn_reflns_av_R_equivalents 0.0257
_diffrn_reflns_av_unetI/netI 0.0363
_diffrn_reflns_limit_h_max 15
_diffrn_reflns_limit_h_min -14
_diffrn_reflns_limit_k_max 10
_diffrn_reflns_limit_k_min -10
_diffrn_reflns_limit_l_max 20
_diffrn_reflns_limit_l_min -18
_diffrn_reflns_number 10890
_diffrn_reflns_theta_full 66.50
_diffrn_reflns_theta_max 66.99
_diffrn_reflns_theta_min 5.72
_diffrn_source 'sealed X-ray tube'
_diffrn_source_current 40
_diffrn_source_power 2.0
_diffrn_source_target Cu
_diffrn_source_voltage 50
_exptl_absorpt_coefficient_mu 0.830
_exptl_absorpt_correction_T_max 1.00000
_exptl_absorpt_correction_T_min 0.92862
_exptl_absorpt_correction_type multi-scan
_exptl_absorpt_process_details
;
CrysAlisPro, Agilent Technologies,
Version 1.171.35.19 (release 27-10-2011 CrysAlis171 .NET)
(compiled Oct 27 2011,15:02:11)
Empirical absorption correction using spherical harmonics,
 implemented in SCALE3 ABSPACK scaling algorithm.
;
_exptl_crystal_colour colorless
_exptl_crystal_density_diffrn 1.317
_exptl_crystal_density_method 'not measured'
_exptl_crystal_description block
_exptl_crystal_F_000 768
_exptl_crystal_size_max 0.30
_exptl_crystal_size_mid 0.25
_exptl_crystal_size_min 0.25
_refine_diff_density_max 0.338
_refine_diff_density_min -0.228
_refine_diff_density_rms 0.035
_refine_ls_abs_structure_details 'Flack H D (1983), Acta Cryst. A39, 876-881'
_refine_ls_abs_structure_Flack -0.28(15)
_refine_ls_extinction_method none
_refine_ls_goodness_of_fit_ref 1.003
_refine_ls_hydrogen_treatment constr
_refine_ls_matrix_type full
_refine_ls_number_parameters 477
_refine_ls_number_reflns 6465
_refine_ls_number_restraints 1
_refine_ls_restrained_S_all 1.003
_refine_ls_R_factor_all 0.0435
_refine_ls_R_factor_gt 0.0425
_refine_ls_shift/su_max 0.000
_refine_ls_shift/su_mean 0.000
_refine_ls_structure_factor_coef Fsqd
_refine_ls_weighting_details 'calc w=1/[\s^2^(Fo^2^)+(0.0601P)^2^+0.5470P] where P=(Fo^2^+2Fc^2^)/3'
_refine_ls_weighting_scheme calc
_refine_ls_wR_factor_gt 0.1106
_refine_ls_wR_factor_ref 0.1119
_reflns_number_gt 6307
_reflns_number_total 6465
_reflns_threshold_expression >2sigma(I)
_cod_data_source_file c5cc04977f2.cif
_cod_data_source_block lawr148cult
_cod_original_sg_symbol_H-M P2(1)
_cod_database_code 7117978
_reflns_odcompleteness_completeness 99.67
_reflns_odcompleteness_iscentric 1
_reflns_odcompleteness_theta 68.13

loop_
_space_group_symop_id
_space_group_symop_operation_xyz
1 'x, y, z'
2 '-x, y+1/2, -z'

loop_
_atom_site_label
_atom_site_type_symbol
_atom_site_fract_x
_atom_site_fract_y
_atom_site_fract_z
_atom_site_U_iso_or_equiv
_atom_site_adp_type
_atom_site_occupancy
_atom_site_symmetry_multiplicity
_atom_site_calc_flag
_atom_site_refinement_flags
_atom_site_disorder_assembly
_atom_site_disorder_group
N1 N 0.77088(16) 0.6485(2) 0.84747(11) 0.0406(4) Uani 1 1 d . . .
H1A H 0.6989 0.6382 0.8266 0.049 Uiso 1 1 calc R . .
H1B H 0.7866 0.7480 0.8601 0.049 Uiso 1 1 calc R . .
H1C H 0.7911 0.5905 0.8932 0.049 Uiso 1 1 calc R . .
N2 N 0.67509(15) 0.5346(2) 0.67316(11) 0.0361(4) Uani 1 1 d . . .
H2A H 0.6444 0.5496 0.6194 0.043 Uiso 1 1 calc R . .
H2B H 0.6260 0.5541 0.7031 0.043 Uiso 1 1 calc R . .
H2C H 0.6977 0.4362 0.6811 0.043 Uiso 1 1 calc R . .
C1 C 0.82931(18) 0.5978(3) 0.78658(14) 0.0378(5) Uani 1 1 d . . .
H1D H 0.8389 0.4858 0.7904 0.045 Uiso 1 1 calc R . .
H1E H 0.9016 0.6451 0.7989 0.045 Uiso 1 1 calc R . .
C2 C 0.76977(18) 0.6401(3) 0.69935(13) 0.0379(5) Uani 1 1 d . . .
H2 H 0.7423 0.7468 0.6996 0.045 Uiso 1 1 calc R . .
C3 C 0.8415(2) 0.6313(3) 0.63929(16) 0.0467(6) Uani 1 1 d . . .
H3A H 0.8684 0.5270 0.6379 0.070 Uiso 1 1 calc R . .
H3B H 0.9023 0.7012 0.6564 0.070 Uiso 1 1 calc R . .
H3C H 0.8001 0.6600 0.5849 0.070 Uiso 1 1 calc R . .
B1 B 0.09002(18) 0.5121(3) 0.15723(15) 0.0327(5) Uani 1 1 d . . .
O10 O -0.10997(13) 0.4955(2) -0.02329(11) 0.0504(4) Uani 1 1 d . . .
O11 O -0.02109(12) 0.54238(19) 0.10422(9) 0.0387(3) Uani 1 1 d . . .
O12 O 0.14603(11) 0.43655(18) 0.10250(9) 0.0340(3) Uani 1 1 d . . .
O20 O 0.17405(14) 0.7803(2) 0.30901(11) 0.0458(4) Uani 1 1 d . . .
O21 O 0.13922(13) 0.65995(18) 0.18843(10) 0.0394(3) Uani 1 1 d . . .
O22 O 0.08728(12) 0.42583(17) 0.22850(9) 0.0350(3) Uani 1 1 d . . .
C11 C -0.02945(17) 0.4885(3) 0.03120(14) 0.0380(5) Uani 1 1 d . . .
C12 C 0.07672(17) 0.4181(2) 0.02348(13) 0.0343(4) Uani 1 1 d . . .
H12 H 0.0658 0.3069 0.0113 0.041 Uiso 1 1 calc R . .
C13 C 0.11673(16) 0.4935(3) -0.04385(13) 0.0353(4) Uani 1 1 d . . .
C14 C 0.1690(2) 0.6334(3) -0.03149(16) 0.0461(5) Uani 1 1 d . . .
H14 H 0.1838 0.6801 0.0207 0.055 Uiso 1 1 calc R . .
C15 C 0.1993(2) 0.7041(4) -0.09609(19) 0.0602(7) Uani 1 1 d . . .
H15 H 0.2358 0.7991 -0.0878 0.072 Uiso 1 1 calc R . .
C16 C 0.1768(3) 0.6376(4) -0.17227(19) 0.0644(8) Uani 1 1 d . . .
H16 H 0.1973 0.6872 -0.2163 0.077 Uiso 1 1 calc R . .
C17 C 0.1243(3) 0.4987(4) -0.18459(17) 0.0628(8) Uani 1 1 d . . .
H17 H 0.1089 0.4528 -0.2370 0.075 Uiso 1 1 calc R . .
C18 C 0.0945(2) 0.4270(3) -0.12035(15) 0.0487(6) Uani 1 1 d . . .
H18 H 0.0585 0.3316 -0.1287 0.058 Uiso 1 1 calc R . .
C21 C 0.14355(17) 0.6703(3) 0.26731(14) 0.0376(5) Uani 1 1 d . . .
C22 C 0.10427(17) 0.5232(3) 0.29699(14) 0.0365(5) Uani 1 1 d . . .
H22 H 0.1625 0.4797 0.3413 0.044 Uiso 1 1 calc R . .
C23 C 0.00504(19) 0.5504(3) 0.32991(15) 0.0414(5) Uani 1 1 d . . .
C24 C -0.0963(2) 0.5194(4) 0.28521(17) 0.0516(6) Uani 1 1 d . . .
H24 H -0.1061 0.4766 0.2323 0.062 Uiso 1 1 calc R . .
C25 C -0.1852(2) 0.5502(4) 0.3168(2) 0.0655(8) Uani 1 1 d . . .
H25 H -0.2554 0.5288 0.2851 0.079 Uiso 1 1 calc R B .
C26 C -0.1726(3) 0.6108(4) 0.3925(3) 0.0755(10) Uani 1 1 d . B .
H26A H -0.2324 0.6491 0.4107 0.091 Uiso 0.50 1 calc PR A 2
H26 H -0.2300 0.6098 0.4195 0.091 Uiso 0.50 1 calc PR A 1
C27A C -0.0580(5) 0.6153(8) 0.4483(4) 0.0557(14) Uiso 0.50 1 d P B 2
H27A H -0.0464 0.6411 0.5044 0.067 Uiso 0.50 1 calc PR B 2
C27 C -0.0834(6) 0.6678(9) 0.4260(4) 0.0612(15) Uiso 0.50 1 d P B 1
H27 H -0.0784 0.7327 0.4718 0.073 Uiso 0.50 1 calc PR B 1
C28 C 0.0076(5) 0.6391(8) 0.3982(4) 0.0508(13) Uiso 0.50 1 d P B 1
H28 H 0.0742 0.6814 0.4267 0.061 Uiso 0.50 1 calc PR B 1
C28A C 0.0260(5) 0.5808(7) 0.4140(3) 0.0456(12) Uiso 0.50 1 d P B 2
H28A H 0.0975 0.5775 0.4464 0.055 Uiso 0.50 1 calc PR B 2
B2 B 0.43124(19) 0.5674(3) 0.31042(14) 0.0320(5) Uani 1 1 d . . .
O30 O 0.60230(12) 0.56791(19) 0.50444(9) 0.0405(4) Uani 1 1 d . . .
O31 O 0.53885(11) 0.58960(18) 0.37036(9) 0.0345(3) Uani 1 1 d . . .
O32 O 0.36739(12) 0.48787(19) 0.35619(9) 0.0360(3) Uani 1 1 d . . .
O40 O 0.35458(14) 0.8583(2) 0.16744(11) 0.0464(4) Uani 1 1 d . . .
O41 O 0.39251(13) 0.72368(18) 0.28331(9) 0.0370(3) Uani 1 1 d . . .
O42 O 0.43894(13) 0.49127(17) 0.23693(9) 0.0371(3) Uani 1 1 d . . .
C31 C 0.53147(17) 0.5471(3) 0.44314(13) 0.0336(4) Uani 1 1 d . . .
C32 C 0.42320(17) 0.4709(2) 0.43883(12) 0.0328(4) Uani 1 1 d . . .
H32 H 0.4351 0.3600 0.4512 0.039 Uiso 1 1 calc R . .
C33 C 0.36224(18) 0.5386(3) 0.49709(13) 0.0345(4) Uani 1 1 d . . .
C34 C 0.3339(2) 0.6907(3) 0.49129(15) 0.0426(5) Uani 1 1 d . . .
H34 H 0.3546 0.7530 0.4515 0.051 Uiso 1 1 calc R . .
C35 C 0.2757(2) 0.7537(3) 0.54281(16) 0.0492(6) Uani 1 1 d . . .
H35 H 0.2578 0.8589 0.5391 0.059 Uiso 1 1 calc R . .
C36 C 0.2438(3) 0.6630(4) 0.59948(18) 0.0606(7) Uani 1 1 d . . .
H36 H 0.2024 0.7051 0.6341 0.073 Uiso 1 1 calc R . .
C37 C 0.2719(3) 0.5121(4) 0.6059(2) 0.0773(10) Uani 1 1 d . . .
H37 H 0.2503 0.4500 0.6453 0.093 Uiso 1 1 calc R . .
C38 C 0.3319(3) 0.4491(3) 0.55513(18) 0.0617(8) Uani 1 1 d . . .
H38 H 0.3519 0.3447 0.5604 0.074 Uiso 1 1 calc R . .
C41 C 0.38122(17) 0.7395(3) 0.20417(14) 0.0351(5) Uani 1 1 d . . .
C42 C 0.40609(17) 0.5892(3) 0.16755(12) 0.0344(5) Uani 1 1 d . . .
H42 H 0.3386 0.5481 0.1315 0.041 Uiso 1 1 calc R . .
C43 C 0.49148(19) 0.5978(3) 0.12015(13) 0.0397(5) Uani 1 1 d . . .
C44 C 0.5847(2) 0.6801(4) 0.1493(2) 0.0647(8) Uani 1 1 d . D .
H44 H 0.5987 0.7403 0.1975 0.078 Uiso 0.50 1 calc PR C 1
H44A H 0.5857 0.7352 0.1980 0.078 Uiso 0.50 1 calc PR C 2
C45A C 0.6591(6) 0.6617(10) 0.0955(6) 0.065(2) Uiso 0.50 1 d P D 1
H45A H 0.7240 0.7186 0.1076 0.078 Uiso 0.50 1 calc PR D 1
C45 C 0.6731(6) 0.6961(10) 0.1215(5) 0.0624(19) Uiso 0.50 1 d P D 2
H45 H 0.7328 0.7557 0.1486 0.075 Uiso 0.50 1 calc PR D 2
C46A C 0.6402(7) 0.5668(9) 0.0285(4) 0.0501(13) Uiso 0.50 1 d P D 1
H46A H 0.6940 0.5552 -0.0014 0.060 Uiso 0.50 1 calc PR D 1
C46 C 0.6707(5) 0.6186(9) 0.0499(5) 0.0535(14) Uiso 0.50 1 d P D 2
H46 H 0.7295 0.6267 0.0246 0.064 Uiso 0.50 1 calc PR D 2
C47A C 0.5441(6) 0.4881(9) 0.0042(4) 0.0575(16) Uiso 0.50 1 d P D 1
H47A H 0.5320 0.4259 -0.0431 0.069 Uiso 0.50 1 calc PR D 1
C47 C 0.5831(8) 0.5293(9) 0.0149(4) 0.0546(14) Uiso 0.50 1 d P D 2
H47 H 0.5821 0.4711 -0.0327 0.066 Uiso 0.50 1 calc PR D 2
C48A C 0.4659(6) 0.4991(8) 0.0480(4) 0.0460(16) Uiso 0.50 1 d P D 1
H48A H 0.3996 0.4461 0.0324 0.055 Uiso 0.50 1 calc PR D 1
C48 C 0.4955(6) 0.5273(8) 0.0520(4) 0.0461(17) Uiso 0.50 1 d P D 2
H48 H 0.4340 0.4702 0.0258 0.055 Uiso 0.50 1 calc PR D 2
O1S O 0.44815(14) 0.1869(2) 0.22819(12) 0.0481(4) Uani 1 1 d . . .
H1S H 0.4526 0.2768 0.2457 0.072 Uiso 1 1 calc R . .
C1S C 0.5419(3) 0.1503(4) 0.2008(2) 0.0694(8) Uani 1 1 d . . .
H1SA H 0.5372 0.1962 0.1472 0.104 Uiso 1 1 calc R . .
H1SB H 0.5480 0.0394 0.1968 0.104 Uiso 1 1 calc R . .
H1SC H 0.6054 0.1901 0.2396 0.104 Uiso 1 1 calc R . .

loop_
_atom_site_aniso_label
_atom_site_aniso_U_11
_atom_site_aniso_U_22
_atom_site_aniso_U_33
_atom_site_aniso_U_23
_atom_site_aniso_U_13
_atom_site_aniso_U_12
N1 0.0485(11) 0.0327(9) 0.0382(10) -0.0017(8) 0.0050(8) -0.0073(8)
N2 0.0439(10) 0.0322(9) 0.0301(8) -0.0006(7) 0.0047(7) -0.0029(8)
C1 0.0397(11) 0.0290(11) 0.0424(11) 0.0016(9) 0.0048(9) -0.0017(9)
C2 0.0447(12) 0.0289(11) 0.0385(11) 0.0009(9) 0.0066(9) -0.0020(9)
C3 0.0547(14) 0.0393(13) 0.0501(13) 0.0004(11) 0.0205(11) -0.0077(11)
B1 0.0286(11) 0.0297(12) 0.0383(12) 0.0026(9) 0.0044(9) 0.0039(9)
O10 0.0339(8) 0.0660(12) 0.0469(9) 0.0128(9) 0.0005(7) 0.0008(8)
O11 0.0335(8) 0.0401(8) 0.0416(8) 0.0054(7) 0.0073(6) 0.0076(6)
O12 0.0337(7) 0.0345(8) 0.0319(7) 0.0013(6) 0.0036(6) 0.0060(6)
O20 0.0505(9) 0.0359(9) 0.0551(10) -0.0066(8) 0.0205(8) -0.0029(7)
O21 0.0432(8) 0.0322(8) 0.0456(8) 0.0008(7) 0.0159(7) -0.0021(7)
O22 0.0400(8) 0.0287(7) 0.0360(8) 0.0008(6) 0.0079(6) 0.0034(6)
C11 0.0337(11) 0.0388(12) 0.0403(12) 0.0126(10) 0.0060(9) 0.0004(9)
C12 0.0377(10) 0.0270(10) 0.0342(10) 0.0015(9) 0.0004(8) 0.0000(8)
C13 0.0320(10) 0.0367(11) 0.0370(11) 0.0036(9) 0.0077(8) 0.0051(9)
C14 0.0489(13) 0.0410(13) 0.0472(13) 0.0043(11) 0.0087(10) -0.0016(11)
C15 0.0650(17) 0.0514(16) 0.0661(18) 0.0125(14) 0.0195(14) -0.0096(14)
C16 0.0674(18) 0.074(2) 0.0598(17) 0.0218(16) 0.0311(14) 0.0066(16)
C17 0.0732(18) 0.078(2) 0.0435(14) -0.0024(14) 0.0261(13) 0.0048(17)
C18 0.0550(14) 0.0486(14) 0.0435(13) -0.0070(11) 0.0134(11) -0.0016(12)
C21 0.0330(10) 0.0356(12) 0.0455(12) -0.0032(10) 0.0120(9) 0.0030(9)
C22 0.0335(10) 0.0377(12) 0.0361(11) -0.0009(9) 0.0039(8) 0.0028(9)
C23 0.0390(12) 0.0402(12) 0.0463(12) 0.0010(10) 0.0128(10) -0.0023(10)
C24 0.0415(13) 0.0614(17) 0.0523(14) 0.0046(12) 0.0114(11) 0.0000(12)
C25 0.0411(14) 0.071(2) 0.089(2) 0.0171(18) 0.0232(14) 0.0043(14)
C26 0.073(2) 0.0592(19) 0.115(3) -0.0123(19) 0.063(2) -0.0069(16)
B2 0.0341(11) 0.0303(12) 0.0314(11) -0.0020(9) 0.0073(9) -0.0004(10)
O30 0.0410(8) 0.0421(9) 0.0337(7) -0.0001(7) -0.0009(6) 0.0012(7)
O31 0.0331(7) 0.0373(8) 0.0325(7) 0.0011(6) 0.0065(6) -0.0034(6)
O32 0.0363(7) 0.0416(8) 0.0287(7) -0.0026(6) 0.0049(6) -0.0071(7)
O40 0.0501(9) 0.0407(9) 0.0505(10) 0.0136(8) 0.0161(8) 0.0120(8)
O41 0.0430(8) 0.0339(8) 0.0354(7) 0.0001(6) 0.0121(6) 0.0078(6)
O42 0.0518(9) 0.0297(8) 0.0307(7) -0.0009(6) 0.0114(6) 0.0038(7)
C31 0.0375(11) 0.0294(10) 0.0325(10) -0.0005(8) 0.0051(9) 0.0031(9)
C32 0.0397(11) 0.0275(10) 0.0307(10) 0.0014(8) 0.0072(8) -0.0031(8)
C33 0.0410(11) 0.0319(11) 0.0297(10) -0.0003(8) 0.0065(8) -0.0028(9)
C34 0.0514(13) 0.0383(13) 0.0394(12) 0.0034(10) 0.0134(10) 0.0029(10)
C35 0.0557(15) 0.0430(14) 0.0509(14) -0.0063(11) 0.0164(12) 0.0032(11)
C36 0.0751(19) 0.0632(18) 0.0534(15) -0.0111(14) 0.0353(14) -0.0003(15)
C37 0.123(3) 0.058(2) 0.070(2) 0.0072(15) 0.062(2) 0.0029(19)
C38 0.099(2) 0.0420(15) 0.0575(16) 0.0083(12) 0.0455(16) 0.0053(15)
C41 0.0292(10) 0.0388(12) 0.0380(11) 0.0026(9) 0.0096(9) 0.0034(9)
C42 0.0351(11) 0.0372(12) 0.0283(10) 0.0016(9) 0.0024(8) 0.0005(9)
C43 0.0434(12) 0.0433(12) 0.0337(11) 0.0071(9) 0.0118(9) 0.0103(10)
C44 0.0430(14) 0.079(2) 0.0754(19) 0.0000(17) 0.0209(13) -0.0062(15)
O1S 0.0472(9) 0.0362(9) 0.0616(11) -0.0027(8) 0.0140(8) 0.0012(7)
C1S 0.0581(17) 0.0630(19) 0.090(2) -0.0012(17) 0.0229(16) 0.0096(15)

loop_
_atom_type_symbol
_atom_type_description
_atom_type_scat_dispersion_real
_atom_type_scat_dispersion_imag
_atom_type_scat_source
C C 0.0181 0.0091 'International Tables Vol C Tables 4.2.6.8 and 6.1.1.4'
H H 0.0000 0.0000 'International Tables Vol C Tables 4.2.6.8 and 6.1.1.4'
B B 0.0090 0.0039 'International Tables Vol C Tables 4.2.6.8 and 6.1.1.4'
N N 0.0311 0.0180 'International Tables Vol C Tables 4.2.6.8 and 6.1.1.4'
O O 0.0492 0.0322 'International Tables Vol C Tables 4.2.6.8 and 6.1.1.4'

loop_
_geom_angle_atom_site_label_1
_geom_angle_atom_site_label_2
_geom_angle_atom_site_label_3
_geom_angle
_geom_angle_site_symmetry_1
_geom_angle_site_symmetry_3
N1 C1 C2 112.12(19) . .
N2 C2 C1 108.49(18) . .
N2 C2 C3 110.02(19) . .
C3 C2 C1 112.67(19) . .
O12 B1 O11 103.79(17) . .
O12 B1 O21 113.12(18) . .
O21 B1 O11 108.50(17) . .
O22 B1 O11 112.69(17) . .
O22 B1 O12 113.97(18) . .
O22 B1 O21 104.85(18) . .
C11 O11 B1 110.70(17) . .
C12 O12 B1 110.77(16) . .
C21 O21 B1 109.37(17) . .
C22 O22 B1 109.83(17) . .
O10 C11 O11 124.6(2) . .
O10 C11 C12 124.9(2) . .
O11 C11 C12 110.53(18) . .
O12 C12 C11 104.18(17) . .
O12 C12 C13 114.13(18) . .
C13 C12 C11 110.67(17) . .
C14 C13 C12 120.8(2) . .
C18 C13 C12 119.1(2) . .
C18 C13 C14 119.9(2) . .
C15 C14 C13 119.4(3) . .
C16 C15 C14 120.5(3) . .
C15 C16 C17 120.1(3) . .
C18 C17 C16 119.8(3) . .
C17 C18 C13 120.4(3) . .
O20 C21 O21 125.1(2) . .
O20 C21 C22 125.3(2) . .
O21 C21 C22 109.63(19) . .
O22 C22 C21 104.16(18) . .
O22 C22 C23 114.36(18) . .
C21 C22 C23 110.98(19) . .
C24 C23 C22 122.2(2) . .
C24 C23 C28 114.0(3) . .
C24 C23 C28A 121.8(3) . .
C28 C23 C22 122.2(3) . .
C28 C23 C28A 24.8(3) . .
C28A C23 C22 114.8(3) . .
C23 C24 C25 120.4(3) . .
C26 C25 C24 120.6(3) . .
C25 C26 C27A 118.0(3) . .
C27 C26 C25 118.4(4) . .
C27 C26 C27A 23.3(4) . .
C28A C27A C26 117.6(5) . .
C26 C27 C28 121.8(6) . .
C27 C28 C23 122.0(5) . .
C27A C28A C23 119.0(5) . .
O32 B2 O31 104.24(17) . .
O32 B2 O41 115.02(18) . .
O32 B2 O42 113.83(19) . .
O41 B2 O31 105.68(17) . .
O42 B2 O31 113.69(17) . .
O42 B2 O41 104.36(17) . .
C31 O31 B2 109.62(16) . .
C32 O32 B2 111.26(16) . .
C41 O41 B2 110.94(17) . .
B2 O42 C42 111.18(17) . .
O30 C31 O31 123.5(2) . .
O30 C31 C32 126.37(19) . .
O31 C31 C32 110.15(17) . .
O32 C32 C31 104.11(16) . .
O32 C32 C33 112.39(17) . .
C33 C32 C31 113.45(18) . .
C34 C33 C32 120.0(2) . .
C38 C33 C32 120.8(2) . .
C38 C33 C34 119.2(2) . .
C33 C34 C35 120.8(2) . .
C36 C35 C34 119.7(3) . .
C37 C36 C35 119.9(3) . .
C36 C37 C38 120.5(3) . .
C33 C38 C37 119.9(3) . .
O40 C41 O41 123.8(2) . .
O40 C41 C42 126.5(2) . .
O41 C41 C42 109.69(18) . .
O42 C42 C41 103.71(16) . .
O42 C42 C43 110.78(18) . .
C43 C42 C41 114.90(19) . .
C44 C43 C42 120.8(2) . .
C44 C43 C48A 127.6(4) . .
C48A C43 C42 111.4(3) . .
C48 C43 C42 128.6(4) . .
C48 C43 C44 110.5(4) . .
C48 C43 C48A 17.3(3) . .
C43 C44 C45A 110.6(5) . .
C45 C44 C43 131.6(5) . .
C45 C44 C45A 21.0(4) . .
C46A C45A C44 124.0(7) . .
C44 C45 C46 114.2(7) . .
C45A C46A C47A 121.1(7) . .
C45 C46 C47 120.2(7) . .
C48A C47A C46A 120.7(7) . .
C46 C47 C48 117.9(6) . .
C47A C48A C43 115.9(7) . .
C43 C48 C47 125.5(7) . .

loop_
_geom_bond_atom_site_label_1
_geom_bond_atom_site_label_2
_geom_bond_distance
_geom_bond_site_symmetry_2
N1 C1 1.474(3) .
N2 C2 1.506(3) .
C1 C2 1.536(3) .
C2 C3 1.520(3) .
B1 O11 1.515(3) .
B1 O12 1.454(3) .
B1 O21 1.484(3) .
B1 O22 1.428(3) .
O10 C11 1.211(3) .
O11 C11 1.301(3) .
O12 C12 1.428(2) .
O20 C21 1.205(3) .
O21 C21 1.323(3) .
O22 C22 1.413(3) .
C11 C12 1.525(3) .
C12 C13 1.504(3) .
C13 C14 1.390(4) .
C13 C18 1.385(3) .
C14 C15 1.386(4) .
C15 C16 1.380(5) .
C16 C17 1.383(5) .
C17 C18 1.382(4) .
C21 C22 1.512(3) .
C22 C23 1.519(3) .
C23 C24 1.366(4) .
C23 C28 1.384(7) .
C23 C28A 1.406(6) .
C24 C25 1.390(4) .
C25 C26 1.359(5) .
C26 C27A 1.546(8) .
C26 C27 1.253(8) .
C27A C28A 1.370(8) .
C27 C28 1.376(9) .
B2 O31 1.518(3) .
B2 O32 1.430(3) .
B2 O41 1.493(3) .
B2 O42 1.432(3) .
O30 C31 1.219(3) .
O31 C31 1.308(3) .
O32 C32 1.418(2) .
O40 C41 1.220(3) .
O41 C41 1.317(3) .
O42 C42 1.434(3) .
C31 C32 1.524(3) .
C32 C33 1.512(3) .
C33 C34 1.381(3) .
C33 C38 1.380(4) .
C34 C35 1.385(4) .
C35 C36 1.377(4) .
C36 C37 1.370(5) .
C37 C38 1.391(4) .
C41 C42 1.521(3) .
C42 C43 1.499(3) .
C43 C44 1.382(4) .
C43 C48A 1.467(7) .
C43 C48 1.317(7) .
C44 C45A 1.470(9) .
C44 C45 1.329(8) .
C45A C46A 1.379(12) .
C45 C46 1.381(11) .
C46A C47A 1.385(10) .
C46 C47 1.381(11) .
C47A C48A 1.379(9) .
C47 C48 1.406(11) .
O1S C1S 1.419(3) .

loop_
_geom_hbond_atom_site_label_D
_geom_hbond_atom_site_label_H
_geom_hbond_atom_site_label_A
_geom_hbond_distance_DH
_geom_hbond_distance_HA
_geom_hbond_distance_DA
_geom_hbond_angle_DHA
_geom_hbond_site_symmetry_A
N1 H1A O1S 0.91 1.94 2.814(3) 160.6 2_656
N1 H1B O12 0.91 1.90 2.795(3) 165.9 2_656
N1 H1C O10 0.91 1.86 2.707(3) 154.5 1_656
N2 H2A O30 0.91 1.90 2.796(2) 170.4 .
N2 H2B O1S 0.91 2.03 2.876(3) 154.4 2_656
N2 H2C O20 0.91 2.11 2.919(3) 147.1 2_646
O1S H1S O42 0.84 1.89 2.679(2) 155.5 .

loop_
_geom_torsion_atom_site_label_1
_geom_torsion_atom_site_label_2
_geom_torsion_atom_site_label_3
_geom_torsion_atom_site_label_4
_geom_torsion
_geom_torsion_site_symmetry_1
_geom_torsion_site_symmetry_2
_geom_torsion_site_symmetry_3
_geom_torsion_site_symmetry_4
N1 C1 C2 N2 -74.6(2) . . . .
N1 C1 C2 C3 163.34(19) . . . .
B1 O11 C11 O10 179.2(2) . . . .
B1 O11 C11 C12 -1.8(2) . . . .
B1 O12 C12 C11 0.2(2) . . . .
B1 O12 C12 C13 121.0(2) . . . .
B1 O21 C21 O20 -175.9(2) . . . .
B1 O21 C21 C22 4.1(2) . . . .
B1 O22 C22 C21 -12.8(2) . . . .
B1 O22 C22 C23 108.5(2) . . . .
O10 C11 C12 O12 -179.9(2) . . . .
O10 C11 C12 C13 57.0(3) . . . .
O11 B1 O12 C12 -1.1(2) . . . .
O11 B1 O21 C21 108.88(19) . . . .
O11 B1 O22 C22 -102.6(2) . . . .
O11 C11 C12 O12 1.1(2) . . . .
O11 C11 C12 C13 -122.0(2) . . . .
O12 B1 O11 C11 1.9(2) . . . .
O12 B1 O21 C21 -136.52(19) . . . .
O12 B1 O22 C22 139.44(18) . . . .
O12 C12 C13 C14 -37.5(3) . . . .
O12 C12 C13 C18 146.8(2) . . . .
O20 C21 C22 O22 -174.8(2) . . . .
O20 C21 C22 C23 61.6(3) . . . .
O21 B1 O11 C11 122.4(2) . . . .
O21 B1 O12 C12 -118.54(19) . . . .
O21 B1 O22 C22 15.2(2) . . . .
O21 C21 C22 O22 5.2(2) . . . .
O21 C21 C22 C23 -118.3(2) . . . .
O22 B1 O11 C11 -121.9(2) . . . .
O22 B1 O12 C12 121.80(19) . . . .
O22 B1 O21 C21 -11.8(2) . . . .
O22 C22 C23 C24 -17.1(3) . . . .
O22 C22 C23 C28 178.0(4) . . . .
O22 C22 C23 C28A 151.1(3) . . . .
C11 C12 C13 C14 79.6(3) . . . .
C11 C12 C13 C18 -96.0(2) . . . .
C12 C13 C14 C15 -176.3(2) . . . .
C12 C13 C18 C17 175.9(2) . . . .
C13 C14 C15 C16 0.8(4) . . . .
C14 C13 C18 C17 0.3(4) . . . .
C14 C15 C16 C17 -0.5(5) . . . .
C15 C16 C17 C18 0.1(5) . . . .
C16 C17 C18 C13 0.0(4) . . . .
C18 C13 C14 C15 -0.7(4) . . . .
C21 C22 C23 C24 100.3(3) . . . .
C21 C22 C23 C28 -64.5(4) . . . .
C21 C22 C23 C28A -91.5(4) . . . .
C22 C23 C24 C25 -178.1(3) . . . .
C22 C23 C28 C27 177.6(6) . . . .
C22 C23 C28A C27A 176.3(5) . . . .
C23 C24 C25 C26 -0.4(5) . . . .
C24 C23 C28 C27 11.6(8) . . . .
C24 C23 C28A C27A -15.4(8) . . . .
C24 C25 C26 C27A -11.5(6) . . . .
C24 C25 C26 C27 15.0(7) . . . .
C25 C26 C27A C28A 10.2(8) . . . .
C25 C26 C27 C28 -16.0(10) . . . .
C26 C27A C28A C23 3.0(9) . . . .
C26 C27 C28 C23 2.5(12) . . . .
C27A C26 C27 C28 79.7(12) . . . .
C27 C26 C27A C28A -86.9(12) . . . .
C28 C23 C24 C25 -12.1(5) . . . .
C28 C23 C28A C27A 62.8(9) . . . .
C28A C23 C24 C25 14.6(5) . . . .
C28A C23 C28 C27 -102.9(12) . . . .
B2 O31 C31 O30 -171.8(2) . . . .
B2 O31 C31 C32 7.8(2) . . . .
B2 O32 C32 C31 -0.3(2) . . . .
B2 O32 C32 C33 122.91(19) . . . .
B2 O41 C41 O40 -177.1(2) . . . .
B2 O41 C41 C42 3.0(2) . . . .
B2 O42 C42 C41 2.6(2) . . . .
B2 O42 C42 C43 126.4(2) . . . .
O30 C31 C32 O32 174.7(2) . . . .
O30 C31 C32 C33 52.2(3) . . . .
O31 B2 O32 C32 4.5(2) . . . .
O31 B2 O41 C41 118.79(18) . . . .
O31 B2 O42 C42 -115.59(19) . . . .
O31 C31 C32 O32 -4.9(2) . . . .
O31 C31 C32 C33 -127.39(19) . . . .
O32 B2 O31 C31 -7.7(2) . . . .
O32 B2 O41 C41 -126.82(19) . . . .
O32 B2 O42 C42 125.2(2) . . . .
O32 C32 C33 C34 -57.9(3) . . . .
O32 C32 C33 C38 120.4(3) . . . .
O40 C41 C42 O42 176.6(2) . . . .
O40 C41 C42 C43 55.6(3) . . . .
O41 B2 O31 C31 113.89(19) . . . .
O41 B2 O32 C32 -110.72(19) . . . .
O41 B2 O42 C42 -0.9(2) . . . .
O41 C41 C42 O42 -3.5(2) . . . .
O41 C41 C42 C43 -124.52(19) . . . .
O42 B2 O31 C31 -132.25(19) . . . .
O42 B2 O32 C32 128.92(19) . . . .
O42 B2 O41 C41 -1.4(2) . . . .
O42 C42 C43 C44 -73.9(3) . . . .
O42 C42 C43 C48A 100.6(3) . . . .
O42 C42 C43 C48 101.5(4) . . . .
C31 C32 C33 C34 59.9(3) . . . .
C31 C32 C33 C38 -121.8(3) . . . .
C32 C33 C34 C35 178.3(2) . . . .
C32 C33 C38 C37 -177.3(3) . . . .
C33 C34 C35 C36 -1.2(4) . . . .
C34 C33 C38 C37 1.1(5) . . . .
C34 C35 C36 C37 1.5(5) . . . .
C35 C36 C37 C38 -0.5(6) . . . .
C36 C37 C38 C33 -0.8(6) . . . .
C38 C33 C34 C35 0.0(4) . . . .
C41 C42 C43 C44 43.2(3) . . . .
C41 C42 C43 C48A -142.3(3) . . . .
C41 C42 C43 C48 -141.4(4) . . . .
C42 C43 C44 C45A 175.7(4) . . . .
C42 C43 C44 C45 175.0(5) . . . .
C42 C43 C48A C47A -174.4(5) . . . .
C42 C43 C48 C47 -173.5(5) . . . .
C43 C44 C45A C46A -4.0(8) . . . .
C43 C44 C45 C46 1.3(9) . . . .
C44 C43 C48A C47A -0.3(7) . . . .
C44 C43 C48 C47 2.3(7) . . . .
C44 C45A C46A C47A 4.2(10) . . . .
C44 C45 C46 C47 -2.3(9) . . . .
C45A C44 C45 C46 -0.4(11) . . . .
C45A C46A C47A C48A -2.0(10) . . . .
C45 C44 C45A C46A 175(2) . . . .
C45 C46 C47 C48 3.4(9) . . . .
C46A C47A C48A C43 0.1(9) . . . .
C46 C47 C48 C43 -3.5(9) . . . .
C48A C43 C44 C45A 2.1(6) . . . .
C48A C43 C44 C45 1.4(7) . . . .
C48A C43 C48 C47 -171(2) . . . .
C48 C43 C44 C45A -0.5(5) . . . .
C48 C43 C44 C45 -1.2(7) . . . .
C48 C43 C48A C47A 8.0(12) . . . .
